data_4307560
loop_
_publ_author_name
'Shaun P. Green'
'Cameron Jones'
'Andreas Stasch'

_publ_section_title
;
Homo- and Heteroleptic Complexes of Four-Membered Group 13 Metal(I)
N-Heterocyclic Carbene Analogues with Group 10 Metal(0) Fragments
;
_journal_name_full 'Inorganic Chemistry'
_journal_page_first 11
_journal_page_last 13
_journal_paper_doi 10.1021/ic062057d
_journal_volume 46
_journal_year 2007
_chemical_formula_sum 'C103 H143 In2 N6 P2 Pt'
_chemical_formula_weight 1951.90
_chemical_name_systematic
; 
 ? 
;
_space_group_IT_number 2
_symmetry_cell_setting triclinic
_symmetry_space_group_name_Hall '-P 1'
_symmetry_space_group_name_H-M 'P -1'
_atom_sites_solution_hydrogens geom
_atom_sites_solution_primary direct
_atom_sites_solution_secondary difmap
_audit_creation_method SHELXL-97
_cell_angle_alpha 102.36(3)
_cell_angle_beta 98.51(3)
_cell_angle_gamma 106.69(3)
_cell_formula_units_Z 2
_cell_length_a 15.690(3)
_cell_length_b 18.532(4)
_cell_length_c 19.397(4)
_cell_measurement_temperature 150(2)
_cell_volume 5143(2)
_computing_structure_refinement 'SHELXL-97 (Sheldrick, 1997)'
_computing_structure_solution 'SHELXS-97 (Sheldrick, 1990)'
_diffrn_ambient_temperature 150(2)
_diffrn_measured_fraction_theta_full 0.992
_diffrn_measured_fraction_theta_max 0.992
_diffrn_measurement_device_type 'Nonius Kappa CCD'
_diffrn_radiation_monochromator graphite
_diffrn_radiation_source 'fine-focus sealed tube'
_diffrn_radiation_type MoK\a
_diffrn_radiation_wavelength 0.71073
_diffrn_reflns_av_R_equivalents 0.0451
_diffrn_reflns_av_sigmaI/netI 0.0761
_diffrn_reflns_limit_h_max 18
_diffrn_reflns_limit_h_min -18
_diffrn_reflns_limit_k_max 22
_diffrn_reflns_limit_k_min -22
_diffrn_reflns_limit_l_max 23
_diffrn_reflns_limit_l_min -20
_diffrn_reflns_number 30631
_diffrn_reflns_theta_full 25.00
_diffrn_reflns_theta_max 25.00
_diffrn_reflns_theta_min 2.97
_exptl_absorpt_coefficient_mu 1.877
_exptl_absorpt_correction_T_max 0.834
_exptl_absorpt_correction_T_min 0.705
_exptl_absorpt_correction_type multi-scan
_exptl_absorpt_process_details 'Sortav (Blessing, 1995)'
_exptl_crystal_colour yellow
_exptl_crystal_density_diffrn 1.260
_exptl_crystal_density_method 'not measured'
_exptl_crystal_description block
_exptl_crystal_F_000 2018
_exptl_crystal_size_max 0.20
_exptl_crystal_size_mid 0.15
_exptl_crystal_size_min 0.10
_refine_diff_density_max 2.782
_refine_diff_density_min -0.845
_refine_diff_density_rms 0.131
_refine_ls_extinction_method none
_refine_ls_goodness_of_fit_ref 1.058
_refine_ls_hydrogen_treatment constr
_refine_ls_matrix_type full
_refine_ls_number_parameters 1042
_refine_ls_number_reflns 17969
_refine_ls_number_restraints 11
_refine_ls_restrained_S_all 1.059
_refine_ls_R_factor_all 0.0860
_refine_ls_R_factor_gt 0.0569
_refine_ls_shift/su_max 0.001
_refine_ls_shift/su_mean 0.000
_refine_ls_structure_factor_coef Fsqd
_refine_ls_weighting_details 'calc w=1/[\s^2^(Fo^2^)+(0.0653P)^2^+14.5883P] where P=(Fo^2^+2Fc^2^)/3'
_refine_ls_weighting_scheme calc
_refine_ls_wR_factor_gt 0.1307
_refine_ls_wR_factor_ref 0.1447
_reflns_number_gt 13740
_reflns_number_total 17969
_reflns_threshold_expression >2sigma(I)
_cod_data_source_file ic062057dsi20061027_072438.cif
_cod_data_source_block compound5
_cod_original_cell_volume 5143.0(18)
_cod_database_code 4307560

loop_
_symmetry_equiv_pos_as_xyz
'x, y, z'
'-x, -y, -z'

loop_
_atom_site_label
_atom_site_type_symbol
_atom_site_fract_x
_atom_site_fract_y
_atom_site_fract_z
_atom_site_U_iso_or_equiv
_atom_site_adp_type
_atom_site_occupancy
_atom_site_symmetry_multiplicity
_atom_site_calc_flag
_atom_site_refinement_flags
_atom_site_disorder_assembly
_atom_site_disorder_group
Pt1 Pt 0.663447(18) 0.489598(16) 0.295750(14) 0.02878(9) Uani 1 1 d . . .
In1 In 0.70548(3) 0.38941(3) 0.20885(2) 0.03013(13) Uani 1 1 d . . .
In2 In 0.78734(3) 0.61030(3) 0.29137(3) 0.03088(13) Uani 1 1 d . . .
P1 P 0.65118(13) 0.46581(11) 0.40342(10) 0.0330(4) Uani 1 1 d . . .
P2 P 0.51997(12) 0.49327(11) 0.27616(10) 0.0347(4) Uani 1 1 d . . .
N1 N 0.7180(4) 0.2668(3) 0.1720(3) 0.0266(12) Uani 1 1 d . . .
N2 N 0.7196(4) 0.3435(3) 0.0965(3) 0.0292(13) Uani 1 1 d . . .
N3 N 0.7054(4) 0.2099(3) 0.0442(3) 0.0335(14) Uani 1 1 d . . .
N4 N 0.8362(4) 0.7416(3) 0.2975(3) 0.0280(13) Uani 1 1 d . . .
N5 N 0.9362(4) 0.6792(3) 0.3165(3) 0.0292(13) Uani 1 1 d . . .
N6 N 0.9960(4) 0.8193(3) 0.3472(3) 0.0291(13) Uani 1 1 d . . .
C1 C 0.7148(5) 0.2706(4) 0.1026(4) 0.0317(16) Uani 1 1 d . . .
C2 C 0.6889(5) 0.1985(4) 0.1970(4) 0.0342(17) Uani 1 1 d . . .
C3 C 0.5959(5) 0.1581(4) 0.1880(4) 0.0402(19) Uani 1 1 d . . .
C4 C 0.5711(6) 0.0948(5) 0.2170(4) 0.053(2) Uani 1 1 d . . .
H4 H 0.5083 0.0683 0.2134 0.064 Uiso 1 1 calc R . .
C5 C 0.6362(6) 0.0701(5) 0.2510(5) 0.057(2) Uani 1 1 d . . .
H5 H 0.6180 0.0243 0.2672 0.068 Uiso 1 1 calc R . .
C6 C 0.7268(6) 0.1106(4) 0.2616(4) 0.046(2) Uani 1 1 d . . .
H6 H 0.7710 0.0939 0.2867 0.055 Uiso 1 1 calc R . .
C7 C 0.7551(5) 0.1766(4) 0.2357(4) 0.0366(17) Uani 1 1 d . . .
C8 C 0.5218(5) 0.1878(4) 0.1576(4) 0.044(2) Uani 1 1 d . . .
H8 H 0.5484 0.2242 0.1291 0.052 Uiso 1 1 calc R . .
C9 C 0.4906(5) 0.2346(5) 0.2188(5) 0.050(2) Uani 1 1 d . . .
H9A H 0.4644 0.2004 0.2479 0.076 Uiso 1 1 calc R . .
H9B H 0.4444 0.2546 0.1978 0.076 Uiso 1 1 calc R . .
H9C H 0.5431 0.2786 0.2498 0.076 Uiso 1 1 calc R . .
C10 C 0.4378(5) 0.1228(5) 0.1069(5) 0.054(2) Uani 1 1 d . . .
H10A H 0.4575 0.0888 0.0712 0.081 Uiso 1 1 calc R . .
H10B H 0.3985 0.1462 0.0819 0.081 Uiso 1 1 calc R . .
H10C H 0.4039 0.0919 0.1353 0.081 Uiso 1 1 calc R . .
C11 C 0.8563(5) 0.2241(4) 0.2499(4) 0.0376(18) Uani 1 1 d . . .
H11 H 0.8667 0.2416 0.2056 0.045 Uiso 1 1 calc R . .
C12 C 0.8788(5) 0.2975(4) 0.3125(4) 0.0434(19) Uani 1 1 d . . .
H12A H 0.8403 0.3284 0.3005 0.065 Uiso 1 1 calc R . .
H12B H 0.9432 0.3290 0.3206 0.065 Uiso 1 1 calc R . .
H12C H 0.8674 0.2823 0.3565 0.065 Uiso 1 1 calc R . .
C13 C 0.9211(6) 0.1789(5) 0.2645(5) 0.055(2) Uani 1 1 d . . .
H13A H 0.9235 0.1717 0.3132 0.082 Uiso 1 1 calc R . .
H13B H 0.9824 0.2083 0.2608 0.082 Uiso 1 1 calc R . .
H13C H 0.8993 0.1277 0.2287 0.082 Uiso 1 1 calc R . .
C14 C 0.7659(5) 0.3775(4) 0.0480(3) 0.0305(16) Uani 1 1 d . . .
C15 C 0.7184(5) 0.4091(4) 0.0013(3) 0.0302(16) Uani 1 1 d . . .
C16 C 0.7644(5) 0.4423(4) -0.0480(4) 0.0398(18) Uani 1 1 d . . .
H16 H 0.7331 0.4620 -0.0815 0.048 Uiso 1 1 calc R . .
C17 C 0.8534(6) 0.4466(5) -0.0483(4) 0.0442(19) Uani 1 1 d . . .
H17 H 0.8824 0.4678 -0.0826 0.053 Uiso 1 1 calc R . .
C18 C 0.9009(5) 0.4202(4) 0.0014(4) 0.0388(18) Uani 1 1 d . . .
H18 H 0.9628 0.4249 0.0017 0.047 Uiso 1 1 calc R . .
C19 C 0.8589(5) 0.3868(4) 0.0511(4) 0.0324(16) Uani 1 1 d . . .
C20 C 0.6241(5) 0.4119(4) 0.0054(4) 0.0380(18) Uani 1 1 d . . .
H20 H 0.5936 0.3686 0.0258 0.046 Uiso 1 1 calc R . .
C21 C 0.6307(5) 0.4891(5) 0.0566(4) 0.0454(19) Uani 1 1 d . . .
H21A H 0.6696 0.4964 0.1038 0.068 Uiso 1 1 calc R . .
H21B H 0.5696 0.4883 0.0627 0.068 Uiso 1 1 calc R . .
H21C H 0.6573 0.5323 0.0364 0.068 Uiso 1 1 calc R . .
C22 C 0.5632(6) 0.4013(5) -0.0685(4) 0.054(2) Uani 1 1 d . . .
H22A H 0.4991 0.3859 -0.0653 0.081 Uiso 1 1 calc R . .
H22B H 0.5723 0.3605 -0.1053 0.081 Uiso 1 1 calc R . .
H22C H 0.5797 0.4507 -0.0820 0.081 Uiso 1 1 calc R . .
C23 C 0.9156(5) 0.3674(4) 0.1110(4) 0.0381(18) Uani 1 1 d . . .
H23 H 0.8755 0.3197 0.1207 0.046 Uiso 1 1 calc R . .
C24 C 0.9438(5) 0.4341(5) 0.1812(4) 0.049(2) Uani 1 1 d . . .
H24A H 0.9834 0.4820 0.1736 0.073 Uiso 1 1 calc R . .
H24B H 0.9769 0.4197 0.2202 0.073 Uiso 1 1 calc R . .
H24C H 0.8892 0.4431 0.1946 0.073 Uiso 1 1 calc R . .
C25 C 0.9993(6) 0.3494(5) 0.0920(5) 0.055(2) Uani 1 1 d . . .
H25A H 0.9810 0.3084 0.0462 0.083 Uiso 1 1 calc R . .
H25B H 1.0278 0.3315 0.1305 0.083 Uiso 1 1 calc R . .
H25C H 1.0430 0.3968 0.0870 0.083 Uiso 1 1 calc R . .
C26 C 0.7431(6) 0.1479(4) 0.0546(4) 0.043(2) Uani 1 1 d . . .
H26 H 0.7705 0.1625 0.1077 0.052 Uiso 1 1 calc R . .
C27 C 0.6758(7) 0.0661(4) 0.0377(5) 0.063(3) Uani 1 1 d . . .
H27A H 0.6518 0.0452 -0.0153 0.076 Uiso 1 1 calc R . .
H27B H 0.6238 0.0678 0.0607 0.076 Uiso 1 1 calc R . .
C28 C 0.7216(9) 0.0127(6) 0.0657(5) 0.084(4) Uani 1 1 d . . .
H28A H 0.7443 0.0331 0.1189 0.100 Uiso 1 1 calc R . .
H28B H 0.6764 -0.0403 0.0552 0.100 Uiso 1 1 calc R . .
C29 C 0.7986(9) 0.0077(7) 0.0315(7) 0.088(3) Uani 1 1 d U . .
H29A H 0.7754 -0.0166 -0.0212 0.106 Uiso 1 1 calc R . .
H29B H 0.8287 -0.0257 0.0519 0.106 Uiso 1 1 calc R . .
C30 C 0.8666(9) 0.0879(7) 0.0446(6) 0.089(4) Uani 1 1 d . . .
H30A H 0.9157 0.0838 0.0188 0.106 Uiso 1 1 calc R . .
H30B H 0.8947 0.1096 0.0970 0.106 Uiso 1 1 calc R . .
C31 C 0.8207(7) 0.1442(6) 0.0179(6) 0.070(3) Uani 1 1 d . . .
H31A H 0.8663 0.1971 0.0293 0.084 Uiso 1 1 calc R . .
H31B H 0.7972 0.1252 -0.0352 0.084 Uiso 1 1 calc R . .
C32 C 0.6520(5) 0.2065(4) -0.0274(4) 0.0356(17) Uani 1 1 d . . .
H32 H 0.6434 0.2588 -0.0210 0.043 Uiso 1 1 calc R . .
C33 C 0.5574(6) 0.1486(5) -0.0474(4) 0.056(2) Uani 1 1 d . . .
H33A H 0.5269 0.1577 -0.0068 0.067 Uiso 1 1 calc R . .
H33B H 0.5610 0.0950 -0.0555 0.067 Uiso 1 1 calc R . .
C34 C 0.5002(6) 0.1548(5) -0.1159(4) 0.056(2) Uani 1 1 d . . .
H34A H 0.4397 0.1135 -0.1291 0.067 Uiso 1 1 calc R . .
H34B H 0.4906 0.2062 -0.1062 0.067 Uiso 1 1 calc R . .
C35 C 0.5468(6) 0.1461(5) -0.1780(4) 0.051(2) Uani 1 1 d . . .
H35A H 0.5506 0.0926 -0.1912 0.062 Uiso 1 1 calc R . .
H35B H 0.5105 0.1535 -0.2206 0.062 Uiso 1 1 calc R . .
C36 C 0.6404(6) 0.2046(6) -0.1582(4) 0.056(2) Uani 1 1 d . . .
H36A H 0.6360 0.2579 -0.1495 0.067 Uiso 1 1 calc R . .
H36B H 0.6707 0.1964 -0.1991 0.067 Uiso 1 1 calc R . .
C37 C 0.6990(5) 0.1981(5) -0.0897(4) 0.050(2) Uani 1 1 d . . .
H37A H 0.7087 0.1467 -0.0997 0.060 Uiso 1 1 calc R . .
H37B H 0.7594 0.2395 -0.0765 0.060 Uiso 1 1 calc R . .
C38 C 0.9242(4) 0.7490(4) 0.3209(3) 0.0289(15) Uani 1 1 d . . .
C39 C 0.7936(4) 0.7994(4) 0.3126(4) 0.0311(16) Uani 1 1 d . . .
C40 C 0.7633(5) 0.8273(4) 0.2539(4) 0.0338(17) Uani 1 1 d . . .
C41 C 0.7199(5) 0.8835(4) 0.2670(4) 0.0406(19) Uani 1 1 d . . .
H41 H 0.7009 0.9038 0.2286 0.049 Uiso 1 1 calc R . .
C42 C 0.7042(5) 0.9100(4) 0.3340(4) 0.045(2) Uani 1 1 d . . .
H42 H 0.6761 0.9492 0.3421 0.054 Uiso 1 1 calc R . .
C43 C 0.7298(5) 0.8792(4) 0.3898(4) 0.0429(19) Uani 1 1 d . . .
H43 H 0.7163 0.8959 0.4355 0.051 Uiso 1 1 calc R . .
C44 C 0.7747(5) 0.8245(4) 0.3803(4) 0.0339(16) Uani 1 1 d . . .
C45 C 0.7752(5) 0.7945(4) 0.1790(4) 0.0369(17) Uani 1 1 d . . .
H45 H 0.8355 0.7857 0.1847 0.044 Uiso 1 1 calc R . .
C46 C 0.7754(6) 0.8492(5) 0.1289(4) 0.054(2) Uani 1 1 d . . .
H46A H 0.7143 0.8533 0.1171 0.081 Uiso 1 1 calc R . .
H46B H 0.7923 0.8276 0.0843 0.081 Uiso 1 1 calc R . .
H46C H 0.8196 0.9012 0.1537 0.081 Uiso 1 1 calc R . .
C47 C 0.7016(5) 0.7155(4) 0.1419(4) 0.044(2) Uani 1 1 d . . .
H47A H 0.7023 0.6799 0.1725 0.067 Uiso 1 1 calc R . .
H47B H 0.7134 0.6934 0.0951 0.067 Uiso 1 1 calc R . .
H47C H 0.6416 0.7225 0.1341 0.067 Uiso 1 1 calc R . .
C48 C 0.7933(5) 0.7874(4) 0.4419(4) 0.0366(17) Uani 1 1 d . . .
H48 H 0.8378 0.7596 0.4311 0.044 Uiso 1 1 calc R . .
C49 C 0.7053(5) 0.7273(4) 0.4445(4) 0.046(2) Uani 1 1 d . . .
H49A H 0.6589 0.7525 0.4508 0.069 Uiso 1 1 calc R . .
H49B H 0.7167 0.7053 0.4852 0.069 Uiso 1 1 calc R . .
H49C H 0.6836 0.6853 0.3992 0.069 Uiso 1 1 calc R . .
C50 C 0.8348(6) 0.8485(5) 0.5155(4) 0.049(2) Uani 1 1 d . . .
H50A H 0.7881 0.8690 0.5317 0.073 Uiso 1 1 calc R . .
H50B H 0.8855 0.8914 0.5109 0.073 Uiso 1 1 calc R . .
H50C H 0.8575 0.8240 0.5510 0.073 Uiso 1 1 calc R . .
C51 C 1.0148(5) 0.6623(4) 0.3004(4) 0.0316(16) Uani 1 1 d . . .
C52 C 1.0431(5) 0.6730(4) 0.2362(4) 0.0359(17) Uani 1 1 d . . .
C53 C 1.1230(6) 0.6583(5) 0.2234(5) 0.050(2) Uani 1 1 d . . .
H53 H 1.1439 0.6679 0.1816 0.060 Uiso 1 1 calc R . .
C54 C 1.1719(6) 0.6302(5) 0.2698(5) 0.054(2) Uani 1 1 d . . .
H54 H 1.2258 0.6206 0.2601 0.064 Uiso 1 1 calc R . .
C55 C 1.1417(5) 0.6160(5) 0.3307(4) 0.047(2) Uani 1 1 d . . .
H55 H 1.1753 0.5963 0.3625 0.056 Uiso 1 1 calc R . .
C56 C 1.0628(5) 0.6299(4) 0.3462(4) 0.0349(17) Uani 1 1 d . . .
C57 C 0.9847(5) 0.6944(5) 0.1786(4) 0.0421(19) Uani 1 1 d . . .
H57 H 0.9590 0.7330 0.2045 0.051 Uiso 1 1 calc R . .
C58 C 1.0358(7) 0.7316(6) 0.1280(5) 0.065(3) Uani 1 1 d . . .
H58A H 1.0916 0.7738 0.1563 0.097 Uiso 1 1 calc R . .
H58B H 0.9970 0.7531 0.0998 0.097 Uiso 1 1 calc R . .
H58C H 1.0518 0.6921 0.0951 0.097 Uiso 1 1 calc R . .
C59 C 0.9034(6) 0.6213(5) 0.1346(4) 0.051(2) Uani 1 1 d . . .
H59A H 0.9263 0.5800 0.1125 0.077 Uiso 1 1 calc R . .
H59B H 0.8676 0.6348 0.0965 0.077 Uiso 1 1 calc R . .
H59C H 0.8647 0.6028 0.1668 0.077 Uiso 1 1 calc R . .
C60 C 1.0268(5) 0.6096(4) 0.4104(4) 0.0378(18) Uani 1 1 d . . .
H60 H 0.9893 0.6433 0.4249 0.045 Uiso 1 1 calc R . .
C61 C 1.1010(6) 0.6214(5) 0.4767(4) 0.052(2) Uani 1 1 d . . .
H61A H 1.1414 0.5920 0.4627 0.078 Uiso 1 1 calc R . .
H61B H 1.0723 0.6025 0.5140 0.078 Uiso 1 1 calc R . .
H61C H 1.1365 0.6771 0.4960 0.078 Uiso 1 1 calc R . .
C62 C 0.9644(6) 0.5233(4) 0.3873(4) 0.046(2) Uani 1 1 d . . .
H62A H 0.9165 0.5145 0.3448 0.069 Uiso 1 1 calc R . .
H62B H 0.9364 0.5112 0.4272 0.069 Uiso 1 1 calc R . .
H62C H 1.0007 0.4892 0.3753 0.069 Uiso 1 1 calc R . .
C63 C 1.0729(5) 0.8246(4) 0.4060(4) 0.0350(17) Uani 1 1 d . . .
H63 H 1.0611 0.7702 0.4110 0.042 Uiso 1 1 calc R . .
C64 C 1.1676(5) 0.8487(5) 0.3897(4) 0.0449(19) Uani 1 1 d . . .
H64A H 1.1849 0.9034 0.3864 0.054 Uiso 1 1 calc R . .
H64B H 1.1670 0.8147 0.3426 0.054 Uiso 1 1 calc R . .
C65 C 1.2374(5) 0.8416(5) 0.4498(4) 0.050(2) Uani 1 1 d . . .
H65A H 1.2224 0.7861 0.4505 0.059 Uiso 1 1 calc R . .
H65B H 1.2990 0.8587 0.4397 0.059 Uiso 1 1 calc R . .
C66 C 1.2378(6) 0.8908(5) 0.5231(4) 0.051(2) Uani 1 1 d . . .
H66A H 1.2814 0.8832 0.5611 0.061 Uiso 1 1 calc R . .
H66B H 1.2586 0.9468 0.5240 0.061 Uiso 1 1 calc R . .
C67 C 1.1450(6) 0.8693(6) 0.5392(4) 0.058(2) Uani 1 1 d . . .
H67A H 1.1468 0.9048 0.5858 0.070 Uiso 1 1 calc R . .
H67B H 1.1278 0.8153 0.5444 0.070 Uiso 1 1 calc R . .
C68 C 1.0723(6) 0.8742(6) 0.4798(4) 0.058(2) Uani 1 1 d . . .
H68A H 1.0113 0.8552 0.4906 0.070 Uiso 1 1 calc R . .
H68B H 1.0845 0.9293 0.4787 0.070 Uiso 1 1 calc R . .
C69 C 0.9931(5) 0.8848(4) 0.3161(4) 0.0324(16) Uani 1 1 d . . .
H69 H 0.9334 0.8652 0.2801 0.039 Uiso 1 1 calc R . .
C70 C 0.9922(5) 0.9590(4) 0.3685(4) 0.0430(19) Uani 1 1 d . . .
H70A H 1.0522 0.9846 0.4031 0.052 Uiso 1 1 calc R . .
H70B H 0.9450 0.9452 0.3965 0.052 Uiso 1 1 calc R . .
C71 C 0.9721(6) 1.0159(5) 0.3263(5) 0.050(2) Uani 1 1 d . . .
H71A H 0.9094 0.9922 0.2957 0.060 Uiso 1 1 calc R . .
H71B H 0.9752 1.0649 0.3609 0.060 Uiso 1 1 calc R . .
C72 C 1.0394(6) 1.0349(5) 0.2787(5) 0.053(2) Uani 1 1 d . . .
H72A H 1.1008 1.0653 0.3098 0.063 Uiso 1 1 calc R . .
H72B H 1.0211 1.0677 0.2493 0.063 Uiso 1 1 calc R . .
C73 C 1.0437(6) 0.9608(5) 0.2286(5) 0.054(2) Uani 1 1 d . . .
H73A H 1.0914 0.9751 0.2011 0.065 Uiso 1 1 calc R . .
H73B H 0.9844 0.9334 0.1935 0.065 Uiso 1 1 calc R . .
C74 C 1.0655(6) 0.9065(5) 0.2729(4) 0.045(2) Uani 1 1 d . . .
H74A H 1.0675 0.8585 0.2400 0.055 Uiso 1 1 calc R . .
H74B H 1.1262 0.9331 0.3063 0.055 Uiso 1 1 calc R . .
C75 C 0.5444(5) 0.4859(4) 0.4177(4) 0.0383(18) Uani 1 1 d . . .
H75A H 0.5218 0.4624 0.4555 0.046 Uiso 1 1 calc R . .
H75B H 0.5568 0.5430 0.4339 0.046 Uiso 1 1 calc R . .
C76 C 0.4733(5) 0.4510(4) 0.3470(4) 0.0391(18) Uani 1 1 d . . .
H76A H 0.4169 0.4630 0.3530 0.047 Uiso 1 1 calc R . .
H76B H 0.4580 0.3934 0.3324 0.047 Uiso 1 1 calc R . .
C77 C 0.7304(5) 0.5211(4) 0.4911(4) 0.0388(18) Uani 1 1 d . . .
C78 C 0.8057(6) 0.5835(5) 0.4958(4) 0.049(2) Uani 1 1 d . . .
H78 H 0.8175 0.5976 0.4530 0.059 Uiso 1 1 calc R . .
C79 C 0.8653(6) 0.6265(5) 0.5618(5) 0.059(2) Uani 1 1 d . . .
H79 H 0.9168 0.6699 0.5641 0.071 Uiso 1 1 calc R . .
C80 C 0.8493(6) 0.6059(5) 0.6242(5) 0.056(2) Uani 1 1 d . . .
H80 H 0.8898 0.6353 0.6694 0.067 Uiso 1 1 calc R . .
C81 C 0.7748(6) 0.5429(5) 0.6210(4) 0.053(2) Uani 1 1 d . . .
H81 H 0.7632 0.5293 0.6640 0.064 Uiso 1 1 calc R . .
C82 C 0.7169(6) 0.4997(5) 0.5546(4) 0.052(2) Uani 1 1 d . . .
H82 H 0.6672 0.4547 0.5521 0.062 Uiso 1 1 calc R . .
C83 C 0.6259(5) 0.3644(4) 0.4112(4) 0.0362(17) Uani 1 1 d . . .
C84 C 0.6853(5) 0.3256(4) 0.3929(4) 0.0408(18) Uani 1 1 d . . .
H84 H 0.7378 0.3519 0.3780 0.049 Uiso 1 1 calc R . .
C85 C 0.6706(6) 0.2491(5) 0.3956(4) 0.047(2) Uani 1 1 d . . .
H85 H 0.7124 0.2232 0.3823 0.056 Uiso 1 1 calc R . .
C86 C 0.5949(6) 0.2108(5) 0.4178(5) 0.053(2) Uani 1 1 d . . .
H86 H 0.5843 0.1583 0.4201 0.064 Uiso 1 1 calc R . .
C87 C 0.5345(6) 0.2487(5) 0.4365(5) 0.059(2) Uani 1 1 d . . .
H87 H 0.4824 0.2223 0.4519 0.071 Uiso 1 1 calc R . .
C88 C 0.5493(6) 0.3248(5) 0.4330(4) 0.048(2) Uani 1 1 d . . .
H88 H 0.5069 0.3503 0.4455 0.057 Uiso 1 1 calc R . .
C89 C 0.4279(5) 0.4377(4) 0.1953(4) 0.0388(18) Uani 1 1 d . . .
C90 C 0.4448(6) 0.3896(5) 0.1370(4) 0.051(2) Uani 1 1 d . . .
H90 H 0.5042 0.3857 0.1394 0.061 Uiso 1 1 calc R . .
C91 C 0.3770(6) 0.3474(5) 0.0756(4) 0.060(2) Uani 1 1 d . . .
H91 H 0.3900 0.3149 0.0365 0.072 Uiso 1 1 calc R . .
C92 C 0.2917(6) 0.3524(6) 0.0713(5) 0.064(3) Uani 1 1 d . . .
H92 H 0.2450 0.3234 0.0291 0.077 Uiso 1 1 calc R . .
C93 C 0.2730(5) 0.3996(6) 0.1283(5) 0.059(3) Uani 1 1 d . . .
H93 H 0.2132 0.4025 0.1254 0.071 Uiso 1 1 calc R . .
C94 C 0.3407(5) 0.4427(5) 0.1894(5) 0.047(2) Uani 1 1 d . . .
H94 H 0.3274 0.4761 0.2278 0.056 Uiso 1 1 calc R . .
C95 C 0.5395(5) 0.6414(4) 0.2570(4) 0.0397(18) Uani 1 1 d . . .
H95 H 0.5731 0.6266 0.2228 0.048 Uiso 1 1 calc R . .
C96 C 0.5012(5) 0.5884(4) 0.2941(4) 0.0363(17) Uani 1 1 d . . .
C97 C 0.4530(6) 0.6125(5) 0.3436(5) 0.052(2) Uani 1 1 d . . .
H97 H 0.4269 0.5781 0.3705 0.062 Uiso 1 1 calc R . .
C98 C 0.4418(6) 0.6852(5) 0.3550(5) 0.059(2) Uani 1 1 d . . .
H98 H 0.4073 0.6999 0.3886 0.071 Uiso 1 1 calc R . .
C99 C 0.4813(6) 0.7369(5) 0.3170(5) 0.050(2) Uani 1 1 d . . .
H99 H 0.4746 0.7871 0.3248 0.060 Uiso 1 1 calc R . .
C100 C 0.5305(5) 0.7143(5) 0.2679(4) 0.046(2) Uani 1 1 d . . .
H100 H 0.5579 0.7491 0.2418 0.056 Uiso 1 1 calc R . .
C101 C 0.086(3) 0.165(3) 0.016(2) 0.204(18) Uiso 0.50 1 d PD . .
H10D H 0.0346 0.1829 0.0257 0.305 Uiso 0.50 1 calc PR . .
H10E H 0.0636 0.1179 -0.0248 0.305 Uiso 0.50 1 calc PR . .
H10F H 0.1322 0.2060 0.0053 0.305 Uiso 0.50 1 calc PR . .
C102 C 0.126(3) 0.146(2) 0.0814(15) 0.158(13) Uiso 0.50 1 d PD . .
H10G H 0.0855 0.0939 0.0819 0.190 Uiso 0.50 1 calc PR . .
H10H H 0.1851 0.1395 0.0748 0.190 Uiso 0.50 1 calc PR . .
C103 C 0.1425(16) 0.1988(15) 0.1531(12) 0.099(8) Uiso 0.50 1 d PD . .
H10I H 0.0847 0.1895 0.1700 0.119 Uiso 0.50 1 calc PR . .
H10J H 0.1628 0.2535 0.1499 0.119 Uiso 0.50 1 calc PR . .
C104 C 0.2122(16) 0.1881(14) 0.2062(11) 0.096(7) Uiso 0.50 1 d PD . .
H10K H 0.1860 0.1395 0.2204 0.115 Uiso 0.50 1 calc PR . .
H10L H 0.2645 0.1836 0.1847 0.115 Uiso 0.50 1 calc PR . .
C105 C 0.2416(16) 0.2533(13) 0.2675(11) 0.090(7) Uiso 0.50 1 d PD . .
H10M H 0.1878 0.2680 0.2774 0.108 Uiso 0.50 1 calc PR . .
H10N H 0.2837 0.2978 0.2558 0.108 Uiso 0.50 1 calc PR . .
C106 C 0.2878(16) 0.2416(15) 0.3337(12) 0.094(7) Uiso 0.50 1 d PD . .
H10O H 0.3210 0.2051 0.3209 0.141 Uiso 0.50 1 calc PR . .
H10P H 0.2424 0.2200 0.3601 0.141 Uiso 0.50 1 calc PR . .
H10Q H 0.3308 0.2919 0.3644 0.141 Uiso 0.50 1 calc PR . .

loop_
_atom_site_aniso_label
_atom_site_aniso_U_11
_atom_site_aniso_U_22
_atom_site_aniso_U_33
_atom_site_aniso_U_23
_atom_site_aniso_U_13
_atom_site_aniso_U_12
Pt1 0.02937(16) 0.02435(15) 0.03014(15) 0.00577(11) 0.00593(11) 0.00668(11)
In1 0.0335(3) 0.0235(3) 0.0306(3) 0.0048(2) 0.0055(2) 0.0080(2)
In2 0.0321(3) 0.0232(3) 0.0329(3) 0.0062(2) 0.0034(2) 0.0055(2)
P1 0.0375(10) 0.0322(10) 0.0285(9) 0.0078(8) 0.0076(8) 0.0102(8)
P2 0.0284(10) 0.0354(11) 0.0395(11) 0.0120(9) 0.0063(8) 0.0087(8)
N1 0.030(3) 0.015(3) 0.030(3) 0.006(2) -0.001(2) 0.005(2)
N2 0.033(3) 0.025(3) 0.029(3) 0.006(2) 0.005(2) 0.010(3)
N3 0.046(4) 0.021(3) 0.031(3) 0.002(2) 0.001(3) 0.015(3)
N4 0.034(3) 0.020(3) 0.028(3) 0.006(2) 0.000(2) 0.010(2)
N5 0.028(3) 0.024(3) 0.034(3) 0.008(2) 0.006(2) 0.006(2)
N6 0.031(3) 0.017(3) 0.034(3) 0.007(2) -0.001(2) 0.004(2)
C1 0.031(4) 0.030(4) 0.033(4) 0.007(3) 0.001(3) 0.012(3)
C2 0.045(4) 0.021(4) 0.029(4) 0.005(3) -0.001(3) 0.004(3)
C3 0.053(5) 0.020(4) 0.037(4) 0.004(3) 0.002(4) 0.002(3)
C4 0.054(5) 0.037(5) 0.056(5) 0.019(4) 0.000(4) -0.003(4)
C5 0.067(6) 0.036(5) 0.061(6) 0.026(4) -0.001(5) 0.005(4)
C6 0.063(6) 0.037(5) 0.037(4) 0.015(4) -0.001(4) 0.018(4)
C7 0.048(4) 0.029(4) 0.031(4) 0.009(3) -0.002(3) 0.016(4)
C8 0.041(4) 0.035(4) 0.046(5) 0.017(4) -0.001(4) 0.000(4)
C9 0.041(5) 0.050(5) 0.059(5) 0.016(4) 0.006(4) 0.014(4)
C10 0.045(5) 0.045(5) 0.054(5) 0.013(4) -0.005(4) -0.003(4)
C11 0.039(4) 0.035(4) 0.040(4) 0.014(3) -0.001(3) 0.016(3)
C12 0.039(4) 0.038(5) 0.044(4) 0.007(4) -0.006(3) 0.008(4)
C13 0.055(5) 0.053(5) 0.059(5) 0.019(4) 0.004(4) 0.022(4)
C14 0.039(4) 0.019(3) 0.028(4) 0.004(3) 0.003(3) 0.005(3)
C15 0.040(4) 0.022(4) 0.026(3) 0.003(3) 0.002(3) 0.010(3)
C16 0.054(5) 0.032(4) 0.035(4) 0.016(3) 0.007(4) 0.013(4)
C17 0.055(5) 0.039(5) 0.041(4) 0.015(4) 0.022(4) 0.012(4)
C18 0.037(4) 0.032(4) 0.047(5) 0.008(3) 0.014(3) 0.011(3)
C19 0.037(4) 0.029(4) 0.034(4) 0.009(3) 0.011(3) 0.012(3)
C20 0.039(4) 0.031(4) 0.044(4) 0.015(3) -0.001(3) 0.012(3)
C21 0.046(5) 0.043(5) 0.047(5) 0.008(4) 0.010(4) 0.018(4)
C22 0.061(5) 0.036(5) 0.053(5) 0.005(4) -0.016(4) 0.015(4)
C23 0.031(4) 0.036(4) 0.047(4) 0.016(4) 0.007(3) 0.009(3)
C24 0.040(5) 0.046(5) 0.057(5) 0.018(4) -0.006(4) 0.014(4)
C25 0.050(5) 0.067(6) 0.070(6) 0.035(5) 0.019(4) 0.034(5)
C26 0.065(5) 0.029(4) 0.033(4) -0.004(3) -0.002(4) 0.028(4)
C27 0.105(8) 0.022(4) 0.049(5) 0.001(4) -0.014(5) 0.024(5)
C28 0.148(11) 0.039(5) 0.055(6) 0.006(4) -0.012(7) 0.040(6)
C29 0.117(6) 0.070(6) 0.084(6) 0.023(5) 0.002(5) 0.050(5)
C30 0.115(10) 0.104(10) 0.065(7) 0.015(6) 0.009(6) 0.076(8)
C31 0.088(7) 0.069(7) 0.072(7) 0.017(5) 0.016(6) 0.056(6)
C32 0.048(4) 0.022(4) 0.031(4) 0.004(3) 0.000(3) 0.010(3)
C33 0.051(5) 0.067(6) 0.043(5) 0.023(4) -0.002(4) 0.009(5)
C34 0.051(5) 0.059(6) 0.048(5) 0.020(4) -0.006(4) 0.008(4)
C35 0.058(5) 0.040(5) 0.043(5) 0.008(4) -0.012(4) 0.009(4)
C36 0.057(5) 0.072(6) 0.036(4) 0.019(4) 0.007(4) 0.016(5)
C37 0.047(5) 0.067(6) 0.028(4) 0.010(4) 0.005(3) 0.012(4)
C38 0.030(4) 0.027(4) 0.026(3) 0.005(3) 0.002(3) 0.008(3)
C39 0.026(4) 0.020(4) 0.040(4) 0.004(3) -0.001(3) 0.004(3)
C40 0.031(4) 0.024(4) 0.039(4) 0.010(3) 0.000(3) 0.002(3)
C41 0.033(4) 0.040(5) 0.051(5) 0.017(4) 0.000(3) 0.015(4)
C42 0.043(5) 0.030(4) 0.060(5) 0.005(4) 0.002(4) 0.019(4)
C43 0.044(5) 0.032(4) 0.047(5) 0.003(4) 0.009(4) 0.011(4)
C44 0.030(4) 0.025(4) 0.041(4) 0.005(3) 0.005(3) 0.005(3)
C45 0.037(4) 0.034(4) 0.038(4) 0.015(3) 0.002(3) 0.010(3)
C46 0.068(6) 0.053(5) 0.046(5) 0.024(4) 0.003(4) 0.024(5)
C47 0.048(5) 0.040(5) 0.039(4) 0.014(4) 0.000(4) 0.009(4)
C48 0.047(4) 0.030(4) 0.031(4) 0.001(3) 0.007(3) 0.017(4)
C49 0.056(5) 0.035(4) 0.044(5) 0.013(4) 0.004(4) 0.011(4)
C50 0.049(5) 0.049(5) 0.040(4) 0.000(4) 0.002(4) 0.018(4)
C51 0.037(4) 0.019(3) 0.034(4) 0.002(3) 0.001(3) 0.009(3)
C52 0.039(4) 0.031(4) 0.038(4) 0.009(3) 0.006(3) 0.012(3)
C53 0.048(5) 0.055(5) 0.051(5) 0.013(4) 0.018(4) 0.021(4)
C54 0.038(5) 0.060(6) 0.070(6) 0.021(5) 0.009(4) 0.025(4)
C55 0.046(5) 0.047(5) 0.046(5) 0.011(4) -0.004(4) 0.020(4)
C56 0.032(4) 0.027(4) 0.047(4) 0.010(3) 0.002(3) 0.015(3)
C57 0.060(5) 0.046(5) 0.035(4) 0.013(4) 0.018(4) 0.033(4)
C58 0.102(8) 0.060(6) 0.056(6) 0.026(5) 0.042(5) 0.041(6)
C59 0.064(6) 0.051(5) 0.037(4) 0.010(4) 0.000(4) 0.024(4)
C60 0.043(4) 0.032(4) 0.039(4) 0.010(3) 0.001(3) 0.017(3)
C61 0.061(5) 0.037(5) 0.047(5) 0.017(4) -0.008(4) 0.006(4)
C62 0.055(5) 0.036(5) 0.048(5) 0.015(4) 0.009(4) 0.016(4)
C63 0.033(4) 0.030(4) 0.036(4) 0.005(3) -0.003(3) 0.009(3)
C64 0.036(4) 0.051(5) 0.043(4) 0.011(4) 0.005(3) 0.011(4)
C65 0.036(4) 0.050(5) 0.054(5) 0.011(4) 0.002(4) 0.008(4)
C66 0.050(5) 0.038(5) 0.052(5) 0.000(4) -0.011(4) 0.016(4)
C67 0.058(6) 0.080(7) 0.033(4) 0.008(4) -0.005(4) 0.030(5)
C68 0.057(5) 0.078(7) 0.036(5) 0.004(4) -0.003(4) 0.032(5)
C69 0.029(4) 0.017(3) 0.043(4) 0.008(3) -0.002(3) 0.000(3)
C70 0.045(5) 0.027(4) 0.052(5) 0.009(3) 0.009(4) 0.005(4)
C71 0.061(5) 0.032(4) 0.066(6) 0.021(4) 0.018(4) 0.021(4)
C72 0.054(5) 0.038(5) 0.076(6) 0.031(4) 0.015(5) 0.018(4)
C73 0.067(6) 0.051(5) 0.058(5) 0.029(4) 0.021(4) 0.026(5)
C74 0.052(5) 0.035(4) 0.056(5) 0.019(4) 0.021(4) 0.015(4)
C75 0.041(4) 0.035(4) 0.049(5) 0.020(4) 0.019(4) 0.017(4)
C76 0.028(4) 0.032(4) 0.062(5) 0.019(4) 0.016(4) 0.009(3)
C77 0.041(4) 0.037(4) 0.037(4) 0.006(3) 0.007(3) 0.016(4)
C78 0.053(5) 0.044(5) 0.047(5) 0.014(4) 0.004(4) 0.013(4)
C79 0.043(5) 0.059(6) 0.053(5) 0.005(4) -0.006(4) 0.001(4)
C80 0.051(5) 0.063(6) 0.041(5) -0.003(4) -0.003(4) 0.019(5)
C81 0.056(5) 0.068(6) 0.036(4) 0.009(4) 0.012(4) 0.024(5)
C82 0.046(5) 0.064(6) 0.039(5) 0.011(4) 0.007(4) 0.011(4)
C83 0.039(4) 0.031(4) 0.035(4) 0.014(3) 0.006(3) 0.004(3)
C84 0.047(5) 0.038(4) 0.044(4) 0.020(4) 0.013(4) 0.014(4)
C85 0.056(5) 0.047(5) 0.047(5) 0.019(4) 0.011(4) 0.025(4)
C86 0.059(6) 0.041(5) 0.061(6) 0.020(4) 0.008(4) 0.014(4)
C87 0.049(5) 0.054(6) 0.076(6) 0.032(5) 0.017(5) 0.010(5)
C88 0.048(5) 0.041(5) 0.059(5) 0.018(4) 0.017(4) 0.015(4)
C89 0.033(4) 0.043(5) 0.045(4) 0.020(4) 0.010(3) 0.012(4)
C90 0.041(5) 0.059(6) 0.045(5) 0.012(4) 0.001(4) 0.013(4)
C91 0.060(6) 0.064(6) 0.038(5) 0.001(4) -0.004(4) 0.010(5)
C92 0.044(6) 0.071(7) 0.055(6) 0.019(5) -0.012(4) -0.006(5)
C93 0.030(4) 0.068(6) 0.078(7) 0.038(6) -0.004(4) 0.010(4)
C94 0.036(4) 0.048(5) 0.057(5) 0.021(4) 0.008(4) 0.011(4)
C95 0.035(4) 0.042(5) 0.044(4) 0.013(4) 0.008(3) 0.014(4)
C96 0.029(4) 0.038(4) 0.042(4) 0.013(3) 0.005(3) 0.012(3)
C97 0.051(5) 0.054(6) 0.063(6) 0.025(4) 0.026(4) 0.023(4)
C98 0.071(6) 0.053(6) 0.069(6) 0.021(5) 0.030(5) 0.032(5)
C99 0.053(5) 0.043(5) 0.055(5) 0.012(4) 0.008(4) 0.020(4)
C100 0.048(5) 0.043(5) 0.054(5) 0.018(4) 0.013(4) 0.020(4)

loop_
_atom_type_symbol
_atom_type_description
_atom_type_scat_dispersion_real
_atom_type_scat_dispersion_imag
_atom_type_scat_source
C C 0.0033 0.0016 'International Tables Vol C Tables 4.2.6.8 and 6.1.1.4'
H H 0.0000 0.0000 'International Tables Vol C Tables 4.2.6.8 and 6.1.1.4'
N N 0.0061 0.0033 'International Tables Vol C Tables 4.2.6.8 and 6.1.1.4'
P P 0.1023 0.0942 'International Tables Vol C Tables 4.2.6.8 and 6.1.1.4'
In In -0.7276 1.3100 'International Tables Vol C Tables 4.2.6.8 and 6.1.1.4'
Pt Pt -1.7033 8.3905 'International Tables Vol C Tables 4.2.6.8 and 6.1.1.4'

loop_
_geom_angle_atom_site_label_1
_geom_angle_atom_site_label_2
_geom_angle_atom_site_label_3
_geom_angle
_geom_angle_site_symmetry_1
_geom_angle_site_symmetry_3
_geom_angle_publ_flag
P1 Pt1 P2 90.60(7) . . ?
P1 Pt1 In1 115.24(6) . . ?
P2 Pt1 In1 119.83(6) . . ?
P1 Pt1 In2 119.19(6) . . ?
P2 Pt1 In2 116.22(6) . . ?
In1 Pt1 In2 97.59(3) . . ?
N2 In1 N1 59.33(19) . . ?
N2 In1 Pt1 147.62(14) . . ?
N1 In1 Pt1 150.91(13) . . ?
N5 In2 N4 58.9(2) . . ?
N5 In2 Pt1 148.22(14) . . ?
N4 In2 Pt1 149.66(14) . . ?
C77 P1 C83 101.0(3) . . ?
C77 P1 C75 101.7(3) . . ?
C83 P1 C75 101.7(3) . . ?
C77 P1 Pt1 126.2(3) . . ?
C83 P1 Pt1 119.5(2) . . ?
C75 P1 Pt1 102.8(2) . . ?
C96 P2 C89 100.5(3) . . ?
C96 P2 C76 102.6(3) . . ?
C89 P2 C76 101.2(3) . . ?
C96 P2 Pt1 119.4(2) . . ?
C89 P2 Pt1 126.7(3) . . ?
C76 P2 Pt1 102.6(2) . . ?
C1 N1 C2 127.8(5) . . ?
C1 N1 In1 92.6(4) . . ?
C2 N1 In1 131.7(4) . . ?
C1 N2 C14 122.4(6) . . ?
C1 N2 In1 95.8(4) . . ?
C14 N2 In1 134.1(4) . . ?
C1 N3 C26 119.5(5) . . ?
C1 N3 C32 118.4(6) . . ?
C26 N3 C32 122.0(5) . . ?
C38 N4 C39 127.7(5) . . ?
C38 N4 In2 92.6(4) . . ?
C39 N4 In2 131.3(4) . . ?
C38 N5 C51 124.1(5) . . ?
C38 N5 In2 95.4(4) . . ?
C51 N5 In2 134.4(4) . . ?
C38 N6 C69 118.8(5) . . ?
C38 N6 C63 118.1(5) . . ?
C69 N6 C63 123.2(5) . . ?
N1 C1 N2 111.4(6) . . ?
N1 C1 N3 126.0(6) . . ?
N2 C1 N3 122.6(6) . . ?
C7 C2 C3 120.6(6) . . ?
C7 C2 N1 118.4(6) . . ?
C3 C2 N1 120.8(6) . . ?
C4 C3 C2 118.6(7) . . ?
C4 C3 C8 118.5(7) . . ?
C2 C3 C8 122.3(6) . . ?
C5 C4 C3 120.8(8) . . ?
C6 C5 C4 120.7(7) . . ?
C5 C6 C7 120.5(7) . . ?
C2 C7 C6 118.7(7) . . ?
C2 C7 C11 120.6(6) . . ?
C6 C7 C11 120.7(6) . . ?
C3 C8 C10 113.7(7) . . ?
C3 C8 C9 111.1(6) . . ?
C10 C8 C9 108.7(7) . . ?
C13 C11 C7 114.6(6) . . ?
C13 C11 C12 110.4(6) . . ?
C7 C11 C12 109.4(6) . . ?
C19 C14 C15 120.7(6) . . ?
C19 C14 N2 121.3(6) . . ?
C15 C14 N2 117.7(6) . . ?
C14 C15 C16 117.7(6) . . ?
C14 C15 C20 121.9(6) . . ?
C16 C15 C20 120.3(6) . . ?
C17 C16 C15 121.2(7) . . ?
C16 C17 C18 120.2(7) . . ?
C17 C18 C19 121.0(7) . . ?
C18 C19 C14 118.8(6) . . ?
C18 C19 C23 119.9(6) . . ?
C14 C19 C23 121.2(6) . . ?
C15 C20 C21 110.1(6) . . ?
C15 C20 C22 113.7(7) . . ?
C21 C20 C22 109.0(6) . . ?
C25 C23 C19 114.3(6) . . ?
C25 C23 C24 110.1(7) . . ?
C19 C23 C24 110.0(6) . . ?
N3 C26 C31 114.6(7) . . ?
N3 C26 C27 116.8(7) . . ?
C31 C26 C27 108.6(7) . . ?
C26 C27 C28 110.4(8) . . ?
C29 C28 C27 111.0(9) . . ?
C28 C29 C30 110.4(10) . . ?
C29 C30 C31 111.4(9) . . ?
C26 C31 C30 109.7(8) . . ?
N3 C32 C33 113.4(6) . . ?
N3 C32 C37 115.9(6) . . ?
C33 C32 C37 111.0(6) . . ?
C32 C33 C34 111.9(7) . . ?
C35 C34 C33 111.1(7) . . ?
C36 C35 C34 110.7(7) . . ?
C35 C36 C37 111.7(7) . . ?
C32 C37 C36 110.3(7) . . ?
N4 C38 N5 112.1(6) . . ?
N4 C38 N6 125.5(6) . . ?
N5 C38 N6 122.4(6) . . ?
C44 C39 N4 122.7(6) . . ?
C44 C39 C40 120.1(7) . . ?
N4 C39 C40 117.1(6) . . ?
C41 C40 C39 118.3(7) . . ?
C41 C40 C45 121.4(6) . . ?
C39 C40 C45 120.3(6) . . ?
C42 C41 C40 121.5(7) . . ?
C41 C42 C43 119.5(7) . . ?
C42 C43 C44 121.3(8) . . ?
C43 C44 C39 119.1(7) . . ?
C43 C44 C48 118.6(7) . . ?
C39 C44 C48 121.9(6) . . ?
C40 C45 C47 110.9(6) . . ?
C40 C45 C46 114.3(6) . . ?
C47 C45 C46 108.9(6) . . ?
C49 C48 C44 109.5(6) . . ?
C49 C48 C50 110.4(6) . . ?
C44 C48 C50 112.4(6) . . ?
C52 C51 C56 119.0(7) . . ?
C52 C51 N5 120.6(6) . . ?
C56 C51 N5 120.2(6) . . ?
C53 C52 C51 119.0(7) . . ?
C53 C52 C57 119.7(7) . . ?
C51 C52 C57 121.2(6) . . ?
C54 C53 C52 121.6(8) . . ?
C53 C54 C55 119.4(8) . . ?
C54 C55 C56 121.3(7) . . ?
C55 C56 C51 119.4(7) . . ?
C55 C56 C60 121.1(6) . . ?
C51 C56 C60 119.5(6) . . ?
C58 C57 C52 114.9(7) . . ?
C58 C57 C59 110.0(7) . . ?
C52 C57 C59 109.8(6) . . ?
C56 C60 C61 114.5(6) . . ?
C56 C60 C62 109.1(6) . . ?
C61 C60 C62 108.2(6) . . ?
N6 C63 C64 115.6(6) . . ?
N6 C63 C68 112.7(6) . . ?
C64 C63 C68 111.0(6) . . ?
C63 C64 C65 109.8(6) . . ?
C66 C65 C64 111.2(7) . . ?
C67 C66 C65 111.2(7) . . ?
C66 C67 C68 112.4(7) . . ?
C63 C68 C67 110.3(7) . . ?
N6 C69 C74 114.2(6) . . ?
N6 C69 C70 116.3(6) . . ?
C74 C69 C70 109.4(6) . . ?
C69 C70 C71 110.1(6) . . ?
C72 C71 C70 111.6(7) . . ?
C71 C72 C73 111.8(7) . . ?
C72 C73 C74 110.1(7) . . ?
C69 C74 C73 110.2(7) . . ?
C76 C75 P1 108.8(5) . . ?
C75 C76 P2 108.7(5) . . ?
C78 C77 C82 118.0(7) . . ?
C78 C77 P1 120.9(6) . . ?
C82 C77 P1 121.1(6) . . ?
C77 C78 C79 121.5(8) . . ?
C80 C79 C78 119.6(8) . . ?
C81 C80 C79 120.2(8) . . ?
C80 C81 C82 119.5(8) . . ?
C81 C82 C77 121.1(8) . . ?
C84 C83 C88 118.3(7) . . ?
C84 C83 P1 117.9(5) . . ?
C88 C83 P1 123.8(6) . . ?
C83 C84 C85 121.8(7) . . ?
C86 C85 C84 119.3(8) . . ?
C87 C86 C85 119.8(8) . . ?
C86 C87 C88 120.4(8) . . ?
C87 C88 C83 120.3(8) . . ?
C94 C89 C90 117.8(7) . . ?
C94 C89 P2 122.1(6) . . ?
C90 C89 P2 120.2(6) . . ?
C91 C90 C89 121.3(8) . . ?
C92 C91 C90 120.1(9) . . ?
C91 C92 C93 119.8(8) . . ?
C92 C93 C94 120.5(8) . . ?
C93 C94 C89 120.5(9) . . ?
C100 C95 C96 122.5(8) . . ?
C97 C96 C95 116.8(7) . . ?
C97 C96 P2 124.6(6) . . ?
C95 C96 P2 118.5(6) . . ?
C98 C97 C96 121.9(8) . . ?
C97 C98 C99 119.6(9) . . ?
C100 C99 C98 119.3(8) . . ?
C95 C100 C99 119.8(8) . . ?
C103 C102 C101 120(3) . . ?
C102 C103 C104 112(2) . . ?
C105 C104 C103 108.4(19) . . ?
C104 C105 C106 115(2) . . ?

loop_
_geom_bond_atom_site_label_1
_geom_bond_atom_site_label_2
_geom_bond_distance
_geom_bond_site_symmetry_2
_geom_bond_publ_flag
Pt1 P1 2.2489(18) . ?
Pt1 P2 2.2500(19) . ?
Pt1 In1 2.5329(10) . ?
Pt1 In2 2.5341(11) . ?
In1 N2 2.231(5) . ?
In1 N1 2.306(5) . ?
In2 N5 2.237(5) . ?
In2 N4 2.302(5) . ?
P1 C77 1.839(7) . ?
P1 C83 1.850(7) . ?
P1 C75 1.863(7) . ?
P2 C96 1.839(8) . ?
P2 C89 1.842(8) . ?
P2 C76 1.862(7) . ?
N1 C1 1.357(8) . ?
N1 C2 1.428(8) . ?
N2 C1 1.362(8) . ?
N2 C14 1.414(8) . ?
N3 C1 1.372(9) . ?
N3 C26 1.471(9) . ?
N3 C32 1.492(8) . ?
N4 C38 1.344(8) . ?
N4 C39 1.420(9) . ?
N5 C38 1.347(8) . ?
N5 C51 1.419(9) . ?
N6 C38 1.388(8) . ?
N6 C69 1.476(8) . ?
N6 C63 1.497(8) . ?
C2 C7 1.396(10) . ?
C2 C3 1.400(10) . ?
C3 C4 1.389(10) . ?
C3 C8 1.519(11) . ?
C4 C5 1.373(12) . ?
C5 C6 1.364(12) . ?
C6 C7 1.401(10) . ?
C7 C11 1.528(10) . ?
C8 C10 1.533(10) . ?
C8 C9 1.543(12) . ?
C11 C13 1.524(10) . ?
C11 C12 1.530(10) . ?
C14 C19 1.411(10) . ?
C14 C15 1.414(9) . ?
C15 C16 1.419(10) . ?
C15 C20 1.509(10) . ?
C16 C17 1.377(11) . ?
C17 C18 1.386(10) . ?
C18 C19 1.397(10) . ?
C19 C23 1.526(10) . ?
C20 C21 1.523(10) . ?
C20 C22 1.541(10) . ?
C23 C25 1.522(11) . ?
C23 C24 1.537(11) . ?
C26 C31 1.509(12) . ?
C26 C27 1.512(11) . ?
C27 C28 1.522(12) . ?
C28 C29 1.476(16) . ?
C29 C30 1.502(16) . ?
C30 C31 1.559(13) . ?
C32 C33 1.497(11) . ?
C32 C37 1.508(10) . ?
C33 C34 1.535(10) . ?
C34 C35 1.501(12) . ?
C35 C36 1.490(11) . ?
C36 C37 1.549(10) . ?
C39 C44 1.399(10) . ?
C39 C40 1.423(9) . ?
C40 C41 1.400(10) . ?
C40 C45 1.509(10) . ?
C41 C42 1.371(11) . ?
C42 C43 1.389(11) . ?
C43 C44 1.389(10) . ?
C44 C48 1.533(10) . ?
C45 C47 1.526(10) . ?
C45 C46 1.546(10) . ?
C48 C49 1.521(11) . ?
C48 C50 1.534(10) . ?
C51 C52 1.416(10) . ?
C51 C56 1.417(9) . ?
C52 C53 1.402(11) . ?
C52 C57 1.530(10) . ?
C53 C54 1.378(11) . ?
C54 C55 1.384(11) . ?
C55 C56 1.396(11) . ?
C56 C60 1.516(10) . ?
C57 C58 1.512(11) . ?
C57 C59 1.542(11) . ?
C60 C61 1.533(10) . ?
C60 C62 1.544(10) . ?
C63 C64 1.525(10) . ?
C63 C68 1.529(11) . ?
C64 C65 1.532(10) . ?
C65 C66 1.515(11) . ?
C66 C67 1.494(12) . ?
C67 C68 1.534(10) . ?
C69 C74 1.523(10) . ?
C69 C70 1.530(10) . ?
C70 C71 1.538(10) . ?
C71 C72 1.518(11) . ?
C72 C73 1.528(12) . ?
C73 C74 1.533(10) . ?
C75 C76 1.516(10) . ?
C77 C78 1.371(11) . ?
C77 C82 1.400(10) . ?
C78 C79 1.389(11) . ?
C79 C80 1.380(12) . ?
C80 C81 1.377(12) . ?
C81 C82 1.385(11) . ?
C83 C84 1.374(11) . ?
C83 C88 1.392(10) . ?
C84 C85 1.383(10) . ?
C85 C86 1.379(11) . ?
C86 C87 1.377(12) . ?
C87 C88 1.381(11) . ?
C89 C94 1.387(10) . ?
C89 C90 1.392(11) . ?
C90 C91 1.381(11) . ?
C91 C92 1.360(13) . ?
C92 C93 1.380(14) . ?
C93 C94 1.381(11) . ?
C95 C100 1.373(11) . ?
C95 C96 1.390(10) . ?
C96 C97 1.387(11) . ?
C97 C98 1.384(12) . ?
C98 C99 1.393(12) . ?
C99 C100 1.381(11) . ?
C101 C102 1.483(19) . ?
C102 C103 1.459(18) . ?
C103 C104 1.475(17) . ?
C104 C105 1.410(17) . ?
C105 C106 1.468(17) . ?
